data_7027042
loop_
_publ_author_name
'Comba, Peter'
'Kanellakopulos, Basil'
'Katsichtis, Charis'
'Lienke, Achim'
'Pritzkow, Hans'
'Rominger, Frank'

_publ_section_title
;
 Synthesis and characterisation of manganese(II) compounds with
 tetradentate ligands based on the bispidine backbone
;
_journal_issue 23
_journal_name_full 'Journal of the Chemical Society, Dalton Transactions'
_journal_page_first 3997
_journal_paper_doi 10.1039/a805944f
_journal_year 1998
_chemical_formula_sum 'C26 H26 Cl2 Mn N4 O6'
_chemical_formula_weight 616.35
_chemical_name_systematic
;
 ?
;
_space_group_IT_number 2
_symmetry_cell_setting triclinic
_symmetry_space_group_name_Hall '-P 1'
_symmetry_space_group_name_H-M 'P -1'
_atom_sites_solution_hydrogens geom
_atom_sites_solution_primary direct
_atom_sites_solution_secondary difmap
_audit_creation_method SHELXL-97
_cell_angle_alpha 110.71(3)
_cell_angle_beta 102.50(3)
_cell_angle_gamma 105.15(3)
_cell_formula_units_Z 2
_cell_length_a 11.577(6)
_cell_length_b 11.812(6)
_cell_length_c 11.951(6)
_cell_measurement_temperature 203(2)
_cell_volume 1386.5(14)
_computing_cell_refinement 'DIF4 (Stoe)'
_computing_data_collection 'DIF4 (Stoe)'
_computing_data_reduction 'REDU4 (Stoe)'
_computing_molecular_graphics 'ORTEP (C.K.Johnson, 1965)'
_computing_publication_material 'SHELXL-97 (Sheldrick, 1997)'
_computing_structure_refinement 'SHELXL-97 (Sheldrick, 1997)'
_computing_structure_solution 'SHELXS-86 (Sheldrick, 1990)'
_diffrn_ambient_temperature 203(2)
_diffrn_measured_fraction_theta_full 0.911
_diffrn_measured_fraction_theta_max 0.911
_diffrn_measurement_device_type 'Siemens-Stoe AED2'
_diffrn_measurement_method omega-scan
_diffrn_radiation_monochromator graphite
_diffrn_radiation_source 'fine-focus sealed tube'
_diffrn_radiation_type MoK\a
_diffrn_radiation_wavelength 0.71070
_diffrn_reflns_av_R_equivalents 0.0000
_diffrn_reflns_av_sigmaI/netI 0.0704
_diffrn_reflns_limit_h_max 11
_diffrn_reflns_limit_h_min -13
_diffrn_reflns_limit_k_max 13
_diffrn_reflns_limit_k_min -13
_diffrn_reflns_limit_l_max 14
_diffrn_reflns_limit_l_min 0
_diffrn_reflns_number 4443
_diffrn_reflns_theta_full 25.00
_diffrn_reflns_theta_max 25.00
_diffrn_reflns_theta_min 1.94
_diffrn_standards_decay_% 1
_diffrn_standards_interval_time 120
_diffrn_standards_number 3
_exptl_absorpt_coefficient_mu 0.716
_exptl_absorpt_correction_T_max 0.999
_exptl_absorpt_correction_T_min 0.949
_exptl_absorpt_correction_type psi-scan
_exptl_crystal_colour yellow
_exptl_crystal_density_diffrn 1.476
_exptl_crystal_density_method 'not measured'
_exptl_crystal_F_000 634
_exptl_crystal_size_max 0.35
_exptl_crystal_size_mid 0.20
_exptl_crystal_size_min 0.15
_refine_diff_density_max 0.481
_refine_diff_density_min -0.784
_refine_diff_density_rms 0.075
_refine_ls_extinction_method none
_refine_ls_goodness_of_fit_ref 1.062
_refine_ls_hydrogen_treatment mixed
_refine_ls_matrix_type full
_refine_ls_number_parameters 367
_refine_ls_number_reflns 4443
_refine_ls_number_restraints 0
_refine_ls_restrained_S_all 1.062
_refine_ls_R_factor_all 0.0962
_refine_ls_R_factor_gt 0.0516
_refine_ls_shift/su_max 0.008
_refine_ls_shift/su_mean 0.001
_refine_ls_structure_factor_coef Fsqd
_refine_ls_weighting_details 'w=1/[\s^2^(Fo^2^)+(0.0595P)^2^+1.3592P] where P=(Fo^2^+2Fc^2^)/3'
_refine_ls_weighting_scheme calc
_refine_ls_wR_factor_gt 0.1230
_refine_ls_wR_factor_ref 0.1409
_reflns_number_gt 3133
_reflns_number_total 4443
_reflns_threshold_expression >2sigma(I)
_cod_data_source_file 805944fsup1.cif
_cod_data_source_block comba11
_cod_depositor_comments
;
The following automatic conversions were performed:

'_refine_ls_weighting_scheme' value 'calc
w=1/[\s^2^(Fo^2^)+(0.0595P)^2^+1.3592P] where P=(Fo^2^+2Fc^2^)/3' was
changed to 'calc'. New tag '_refine_ls_weighting_details' was
created. The value of the new tag was set to
'w=1/[\s^2^(Fo^2^)+(0.0595P)^2^+1.3592P] where P=(Fo^2^+2Fc^2^)/3'.

Automatic conversion script
Id: cif_fix_values 3143 2015-03-26 13:38:13Z robertas 
;
_cod_original_cell_volume 1386.5(12)
_cod_database_code 7027042

loop_
_symmetry_equiv_pos_as_xyz
'x, y, z'
'-x, -y, -z'

loop_
_atom_site_label
_atom_site_type_symbol
_atom_site_fract_x
_atom_site_fract_y
_atom_site_fract_z
_atom_site_U_iso_or_equiv
_atom_site_adp_type
_atom_site_occupancy
_atom_site_calc_flag
_atom_site_refinement_flags
Mn1 Mn 0.23187(6) 0.95790(7) 0.23586(7) 0.0281(2) Uani 1 d .
Cl1 Cl 0.21845(12) 0.85838(12) 0.38445(12) 0.0393(3) Uani 1 d .
Cl2 Cl 0.06922(16) 0.77138(15) 0.05474(15) 0.0700(5) Uani 1 d .
N1 N 0.4001(3) 1.1617(3) 0.3784(3) 0.0233(8) Uani 1 d .
N2 N 0.2666(3) 1.0852(4) 0.1067(3) 0.0278(9) Uani 1 d .
N3 N 0.4152(3) 0.9349(3) 0.2264(3) 0.0269(8) Uani 1 d .
N4 N 0.1443(3) 1.0948(3) 0.3359(3) 0.0275(9) Uani 1 d .
O1 O 0.5238(3) 1.4442(3) 0.2692(3) 0.0382(8) Uani 1 d .
O2 O 0.6363(3) 1.2064(4) 0.0991(3) 0.0487(10) Uani 1 d .
O3 O 0.7244(3) 1.3319(3) 0.3090(3) 0.0388(8) Uani 1 d .
O4 O 0.3615(3) 1.5235(3) 0.4326(3) 0.0387(8) Uani 1 d .
O5 O 0.2099(3) 1.4270(3) 0.2403(3) 0.0461(9) Uani 1 d .
C1 C 0.5104(4) 1.1737(4) 0.3332(4) 0.0233(9) Uani 1 d .
C2 C 0.5004(4) 1.2206(4) 0.2263(4) 0.0256(10) Uani 1 d .
C3 C 0.3950(4) 1.1201(5) 0.0976(4) 0.0274(10) Uani 1 d .
C4 C 0.2366(4) 1.2040(5) 0.1535(4) 0.0284(10) Uani 1 d .
C5 C 0.3357(4) 1.3098(4) 0.2847(4) 0.0255(10) Uani 1 d .
C6 C 0.3481(4) 1.2668(4) 0.3956(4) 0.0251(10) Uani 1 d .
C7 C 0.4641(4) 1.3411(4) 0.2647(4) 0.0257(10) Uani 1 d .
C8 C 0.5233(4) 1.0401(4) 0.2835(4) 0.0254(10) Uani 1 d .
C9 C 0.6417(4) 1.0295(5) 0.2943(4) 0.0314(11) Uani 1 d .
H9 H 0.7168 1.1041 0.3345 0.035(5) Uiso 1 calc R
C10 C 0.6459(5) 0.9057(5) 0.2442(5) 0.0376(12) Uani 1 d .
H10 H 0.7246 0.8956 0.2502 0.035(5) Uiso 1 calc R
C11 C 0.5351(5) 0.7982(5) 0.1859(4) 0.0364(12) Uani 1 d .
H11 H 0.5365 0.7138 0.1517 0.035(5) Uiso 1 calc R
C12 C 0.4210(5) 0.8169(4) 0.1786(4) 0.0339(11) Uani 1 d .
H12 H 0.3447 0.7436 0.1384 0.035(5) Uiso 1 calc R
C13 C 0.2206(4) 1.2203(4) 0.4116(4) 0.0261(10) Uani 1 d .
C14 C 0.1862(5) 1.3020(5) 0.5040(5) 0.0371(12) Uani 1 d .
H14 H 0.2406 1.3892 0.5564 0.035(5) Uiso 1 calc R
C15 C 0.0699(5) 1.2519(5) 0.5171(5) 0.0435(13) Uani 1 d .
H15 H 0.0441 1.3050 0.5782 0.035(5) Uiso 1 calc R
C16 C -0.0075(4) 1.1230(5) 0.4393(5) 0.0377(12) Uani 1 d .
H16 H -0.0862 1.0869 0.4472 0.035(5) Uiso 1 calc R
C17 C 0.0326(4) 1.0485(5) 0.3501(4) 0.0322(11) Uani 1 d .
H17 H -0.0207 0.9611 0.2969 0.035(5) Uiso 1 calc R
C18 C 0.6264(4) 1.2513(4) 0.2018(4) 0.0310(11) Uani 1 d .
C19 C 0.8480(5) 1.3646(6) 0.2956(6) 0.0558(16) Uani 1 d .
H19A H 0.9105 1.4339 0.3753 0.081(9) Uiso 1 calc R
H19B H 0.8455 1.3935 0.2288 0.081(9) Uiso 1 calc R
H19C H 0.8714 1.2885 0.2737 0.081(9) Uiso 1 calc R
C20 C 0.3053(4) 1.4335(4) 0.3293(5) 0.0294(11) Uani 1 d .
C21 C 0.1743(6) 1.5417(6) 0.2725(6) 0.0613(18) Uani 1 d .
H21A H 0.0986 1.5242 0.2051 0.081(9) Uiso 1 calc R
H21B H 0.2436 1.6154 0.2819 0.081(9) Uiso 1 calc R
H21C H 0.1572 1.5615 0.3518 0.081(9) Uiso 1 calc R
C22 C 0.4427(4) 1.1601(4) 0.5043(4) 0.0285(10) Uani 1 d .
H22A H 0.4832 1.0969 0.4978 0.038(6) Uiso 1 calc R
H22B H 0.3697 1.1365 0.5303 0.038(6) Uiso 1 calc R
H22C H 0.5030 1.2459 0.5667 0.038(6) Uiso 1 calc R
C23 C 0.1764(4) 1.0015(5) -0.0258(4) 0.0366(12) Uani 1 d .
H23A H 0.0901 0.9747 -0.0248 0.038(6) Uiso 1 calc R
H23B H 0.1968 0.9250 -0.0627 0.038(6) Uiso 1 calc R
H23C H 0.1835 1.0501 -0.0762 0.038(6) Uiso 1 calc R
H1 H 0.591(5) 1.233(4) 0.401(4) 0.032(13) Uiso 1 d .
H3A H 0.397(4) 1.157(4) 0.036(4) 0.027(12) Uiso 1 d .
H3B H 0.412(4) 1.041(5) 0.067(4) 0.034(13) Uiso 1 d .
H4A H 0.147(4) 1.173(4) 0.159(4) 0.016(10) Uiso 1 d .
H4B H 0.235(5) 1.241(5) 0.094(5) 0.042(14) Uiso 1 d .
H6 H 0.405(4) 1.340(4) 0.469(4) 0.025(12) Uiso 1 d .
O31 O -0.1727(7) 0.7380(7) 0.1285(7) 0.137(2) Uiso 1 d .
C32 C -0.0923(14) 0.6075(14) 0.1803(14) 0.175(5) Uiso 1 d .
C33 C -0.3056(14) 0.5412(14) 0.0485(14) 0.163(5) Uiso 1 d .
C34 C -0.1945(19) 0.5342(18) 0.0588(18) 0.100(5) Uiso 0.50 d P
C35 C -0.2255(19) 0.6216(19) 0.1466(19) 0.102(5) Uiso 0.50 d P

loop_
_atom_site_aniso_label
_atom_site_aniso_U_11
_atom_site_aniso_U_22
_atom_site_aniso_U_33
_atom_site_aniso_U_23
_atom_site_aniso_U_13
_atom_site_aniso_U_12
Mn1 0.0240(4) 0.0246(4) 0.0303(4) 0.0070(3) 0.0099(3) 0.0074(3)
Cl1 0.0456(7) 0.0342(6) 0.0478(7) 0.0209(6) 0.0254(6) 0.0175(6)
Cl2 0.0631(10) 0.0502(9) 0.0479(9) 0.0078(7) -0.0025(8) -0.0162(8)
N1 0.0225(19) 0.0231(19) 0.0238(19) 0.0093(16) 0.0089(16) 0.0083(16)
N2 0.024(2) 0.030(2) 0.0237(19) 0.0068(17) 0.0050(17) 0.0103(17)
N3 0.030(2) 0.030(2) 0.0239(19) 0.0119(17) 0.0112(17) 0.0129(17)
N4 0.024(2) 0.028(2) 0.029(2) 0.0116(18) 0.0089(17) 0.0101(17)
O1 0.0359(19) 0.0289(18) 0.051(2) 0.0189(16) 0.0190(17) 0.0078(15)
O2 0.041(2) 0.067(3) 0.040(2) 0.0206(19) 0.0239(18) 0.0189(19)
O3 0.0230(17) 0.043(2) 0.041(2) 0.0123(17) 0.0119(16) 0.0054(15)
O4 0.044(2) 0.0267(18) 0.0349(19) 0.0050(16) 0.0080(17) 0.0131(16)
O5 0.048(2) 0.035(2) 0.045(2) 0.0087(17) 0.0010(18) 0.0256(17)
C1 0.018(2) 0.027(2) 0.024(2) 0.011(2) 0.007(2) 0.0066(19)
C2 0.024(2) 0.030(2) 0.024(2) 0.012(2) 0.0101(19) 0.0099(19)
C3 0.030(3) 0.029(3) 0.020(2) 0.008(2) 0.008(2) 0.011(2)
C4 0.024(3) 0.031(3) 0.026(2) 0.010(2) 0.006(2) 0.009(2)
C5 0.028(2) 0.023(2) 0.026(2) 0.011(2) 0.010(2) 0.0096(19)
C6 0.026(2) 0.024(2) 0.025(2) 0.008(2) 0.010(2) 0.011(2)
C7 0.028(2) 0.026(2) 0.021(2) 0.0082(19) 0.007(2) 0.010(2)
C8 0.027(2) 0.031(2) 0.020(2) 0.012(2) 0.009(2) 0.010(2)
C9 0.026(2) 0.036(3) 0.034(3) 0.015(2) 0.011(2) 0.014(2)
C10 0.037(3) 0.046(3) 0.043(3) 0.023(3) 0.020(2) 0.025(3)
C11 0.048(3) 0.034(3) 0.036(3) 0.015(2) 0.021(2) 0.023(3)
C12 0.040(3) 0.025(2) 0.033(3) 0.008(2) 0.014(2) 0.012(2)
C13 0.025(2) 0.032(2) 0.026(2) 0.015(2) 0.011(2) 0.012(2)
C14 0.039(3) 0.036(3) 0.035(3) 0.011(2) 0.019(2) 0.015(2)
C15 0.039(3) 0.047(3) 0.047(3) 0.012(3) 0.025(3) 0.021(3)
C16 0.025(3) 0.048(3) 0.049(3) 0.025(3) 0.020(2) 0.016(2)
C17 0.023(2) 0.035(3) 0.036(3) 0.015(2) 0.010(2) 0.009(2)
C18 0.030(3) 0.033(3) 0.034(3) 0.016(2) 0.013(2) 0.013(2)
C19 0.027(3) 0.061(4) 0.071(4) 0.025(3) 0.022(3) 0.006(3)
C20 0.025(2) 0.028(3) 0.037(3) 0.014(2) 0.011(2) 0.011(2)
C21 0.066(4) 0.050(4) 0.072(4) 0.023(3) 0.013(3) 0.042(3)
C22 0.027(2) 0.032(3) 0.026(2) 0.013(2) 0.008(2) 0.011(2)
C23 0.032(3) 0.041(3) 0.026(3) 0.008(2) 0.006(2) 0.011(2)

loop_
_atom_type_symbol
_atom_type_description
_atom_type_scat_dispersion_real
_atom_type_scat_dispersion_imag
_atom_type_scat_source
C C 0.0033 0.0016 'International Tables Vol C Tables 4.2.6.8 and 6.1.1.4'
H H 0.0000 0.0000 'International Tables Vol C Tables 4.2.6.8 and 6.1.1.4'
N N 0.0061 0.0033 'International Tables Vol C Tables 4.2.6.8 and 6.1.1.4'
O O 0.0106 0.0060 'International Tables Vol C Tables 4.2.6.8 and 6.1.1.4'
Cl Cl 0.1484 0.1585 'International Tables Vol C Tables 4.2.6.8 and 6.1.1.4'
Mn Mn 0.3368 0.7283 'International Tables Vol C Tables 4.2.6.8 and 6.1.1.4'

loop_
_geom_angle_atom_site_label_1
_geom_angle_atom_site_label_2
_geom_angle_atom_site_label_3
_geom_angle
N3 Mn1 N4 144.40(14)
N3 Mn1 N1 72.35(13)
N4 Mn1 N1 72.19(13)
N3 Mn1 Cl2 105.27(11)
N4 Mn1 Cl2 109.92(11)
N1 Mn1 Cl2 166.22(10)
N3 Mn1 Cl1 92.80(10)
N4 Mn1 Cl1 89.54(10)
N1 Mn1 Cl1 98.86(10)
Cl2 Mn1 Cl1 94.79(7)
N3 Mn1 N2 85.47(13)
N4 Mn1 N2 87.87(13)
N1 Mn1 N2 74.01(12)
Cl2 Mn1 N2 92.35(10)
Cl1 Mn1 N2 172.86(9)
C22 N1 C6 107.3(3)
C22 N1 C1 106.7(3)
C6 N1 C1 116.9(3)
C22 N1 Mn1 107.9(3)
C6 N1 Mn1 108.5(3)
C1 N1 Mn1 109.2(2)
C3 N2 C4 109.4(4)
C3 N2 C23 106.3(3)
C4 N2 C23 106.7(3)
C3 N2 Mn1 114.5(3)
C4 N2 Mn1 112.0(3)
C23 N2 Mn1 107.7(3)
C12 N3 C8 119.3(4)
C12 N3 Mn1 120.7(3)
C8 N3 Mn1 119.5(3)
C17 N4 C13 118.6(4)
C17 N4 Mn1 120.6(3)
C13 N4 Mn1 118.0(3)
C18 O3 C19 115.8(4)
C20 O5 C21 115.7(4)
N1 C1 C8 108.3(3)
N1 C1 C2 114.3(3)
C8 C1 C2 108.9(3)
N1 C1 H1 113(3)
C8 C1 H1 105(3)
C2 C1 H1 107(3)
C18 C2 C7 110.5(4)
C18 C2 C3 107.4(4)
C7 C2 C3 104.9(4)
C18 C2 C1 110.3(4)
C7 C2 C1 109.7(3)
C3 C2 C1 113.9(4)
N2 C3 C2 113.2(3)
N2 C3 H3A 109(3)
C2 C3 H3A 108(3)
N2 C3 H3B 108(3)
C2 C3 H3B 110(3)
H3A C3 H3B 109(4)
N2 C4 C5 112.5(4)
N2 C4 H4A 105(2)
C5 C4 H4A 111(2)
N2 C4 H4B 110(3)
C5 C4 H4B 108(3)
H4A C4 H4B 110(4)
C7 C5 C20 109.5(3)
C7 C5 C4 105.9(3)
C20 C5 C4 111.6(4)
C7 C5 C6 108.0(3)
C20 C5 C6 106.7(3)
C4 C5 C6 115.0(4)
N1 C6 C13 107.8(3)
N1 C6 C5 114.0(3)
C13 C6 C5 111.1(4)
N1 C6 H6 108(3)
C13 C6 H6 110(3)
C5 C6 H6 106(3)
O1 C7 C5 124.3(4)
O1 C7 C2 124.7(4)
C5 C7 C2 110.8(3)
N3 C8 C9 121.7(4)
N3 C8 C1 116.9(4)
C9 C8 C1 121.4(4)
C10 C9 C8 118.3(4)
C10 C9 H9 120.9
C8 C9 H9 120.9
C11 C10 C9 119.8(4)
C11 C10 H10 120.1
C9 C10 H10 120.1
C10 C11 C12 118.4(4)
C10 C11 H11 120.8
C12 C11 H11 120.8
N3 C12 C11 122.5(4)
N3 C12 H12 118.7
C11 C12 H12 118.7
N4 C13 C14 121.7(4)
N4 C13 C6 116.7(4)
C14 C13 C6 121.5(4)
C15 C14 C13 118.7(5)
C15 C14 H14 120.7
C13 C14 H14 120.7
C16 C15 C14 119.2(5)
C16 C15 H15 120.4
C14 C15 H15 120.4
C17 C16 C15 118.9(4)
C17 C16 H16 120.6
C15 C16 H16 120.6
N4 C17 C16 122.9(4)
N4 C17 H17 118.6
C16 C17 H17 118.6
O2 C18 O3 124.2(4)
O2 C18 C2 124.0(4)
O3 C18 C2 111.8(4)
O3 C19 H19A 109.5
O3 C19 H19B 109.5
H19A C19 H19B 109.5
O3 C19 H19C 109.5
H19A C19 H19C 109.5
H19B C19 H19C 109.5
O4 C20 O5 125.3(4)
O4 C20 C5 123.4(4)
O5 C20 C5 111.3(4)
O5 C21 H21A 109.5
O5 C21 H21B 109.5
H21A C21 H21B 109.5
O5 C21 H21C 109.5
H21A C21 H21C 109.5
H21B C21 H21C 109.5
N1 C22 H22A 109.5
N1 C22 H22B 109.5
H22A C22 H22B 109.5
N1 C22 H22C 109.5
H22A C22 H22C 109.5
H22B C22 H22C 109.5
N2 C23 H23A 109.5
N2 C23 H23B 109.5
H23A C23 H23B 109.5
N2 C23 H23C 109.5
H23A C23 H23C 109.5
H23B C23 H23C 109.5
C34 C32 C35 53.9(11)
C35 C33 C34 67.0(14)
C33 C34 C35 53.0(12)
C33 C34 C32 120.0(17)
C35 C34 C32 67.9(13)
C33 C35 C34 60.0(13)
C33 C35 O31 107.6(16)
C34 C35 O31 100.0(15)
C33 C35 C32 117.4(17)
C34 C35 C32 58.2(12)
O31 C35 C32 92.3(13)

loop_
_geom_bond_atom_site_label_1
_geom_bond_atom_site_label_2
_geom_bond_distance
Mn1 N3 2.231(4)
Mn1 N4 2.255(4)
Mn1 N1 2.388(4)
Mn1 Cl2 2.404(2)
Mn1 Cl1 2.4616(18)
Mn1 N2 2.531(4)
N1 C22 1.486(5)
N1 C6 1.486(5)
N1 C1 1.484(5)
N2 C3 1.474(6)
N2 C4 1.478(6)
N2 C23 1.487(6)
N3 C12 1.332(6)
N3 C8 1.339(6)
N4 C17 1.338(6)
N4 C13 1.348(6)
O1 C7 1.209(5)
O2 C18 1.196(5)
O3 C18 1.333(6)
O3 C19 1.441(6)
O4 C20 1.200(5)
O5 C20 1.321(6)
O5 C21 1.465(6)
C1 C8 1.537(6)
C1 C2 1.556(6)
C1 H1 0.97(5)
C2 C18 1.527(6)
C2 C7 1.532(6)
C2 C3 1.550(6)
C3 H3A 0.98(5)
C3 H3B 0.97(5)
C4 C5 1.556(6)
C4 H4A 1.03(4)
C4 H4B 0.95(5)
C5 C7 1.527(6)
C5 C20 1.531(6)
C5 C6 1.572(6)
C6 C13 1.513(6)
C6 H6 0.93(4)
C8 C9 1.392(6)
C9 C10 1.390(7)
C9 H9 0.9400
C10 C11 1.371(7)
C10 H10 0.9400
C11 C12 1.385(7)
C11 H11 0.9400
C12 H12 0.9400
C13 C14 1.395(6)
C14 C15 1.388(7)
C14 H14 0.9400
C15 C16 1.382(7)
C15 H15 0.9400
C16 C17 1.375(6)
C16 H16 0.9400
C17 H17 0.9400
C19 H19A 0.9700
C19 H19B 0.9700
C19 H19C 0.9700
C21 H21A 0.9700
C21 H21B 0.9700
C21 H21C 0.9700
C22 H22A 0.9700
C22 H22B 0.9700
C22 H22C 0.9700
C23 H23A 0.9700
C23 H23B 0.9700
C23 H23C 0.9700
O31 C35 1.463(19)
C32 C34 1.45(2)
C32 C35 1.58(2)
C33 C35 1.19(2)
C33 C34 1.29(2)
C34 C35 1.37(2)

loop_
_geom_torsion_atom_site_label_1
_geom_torsion_atom_site_label_2
_geom_torsion_atom_site_label_3
_geom_torsion_atom_site_label_4
_geom_torsion
N3 Mn1 N1 C22 -88.4(3)
N4 Mn1 N1 C22 88.3(3)
Cl2 Mn1 N1 C22 -170.6(3)
Cl1 Mn1 N1 C22 1.7(3)
N2 Mn1 N1 C22 -178.7(3)
N3 Mn1 N1 C6 155.6(3)
N4 Mn1 N1 C6 -27.7(2)
Cl2 Mn1 N1 C6 73.4(5)
Cl1 Mn1 N1 C6 -114.3(2)
N2 Mn1 N1 C6 65.3(3)
N3 Mn1 N1 C1 27.2(3)
N4 Mn1 N1 C1 -156.0(3)
Cl2 Mn1 N1 C1 -54.9(6)
Cl1 Mn1 N1 C1 117.3(2)
N2 Mn1 N1 C1 -63.1(3)
N3 Mn1 N2 C3 -12.0(3)
N4 Mn1 N2 C3 133.0(3)
N1 Mn1 N2 C3 60.9(3)
Cl2 Mn1 N2 C3 -117.2(3)
Cl1 Mn1 N2 C3 64.2(9)
N3 Mn1 N2 C4 -137.2(3)
N4 Mn1 N2 C4 7.8(3)
N1 Mn1 N2 C4 -64.3(3)
Cl2 Mn1 N2 C4 117.7(3)
Cl1 Mn1 N2 C4 -61.0(9)
N3 Mn1 N2 C23 105.9(3)
N4 Mn1 N2 C23 -109.1(3)
N1 Mn1 N2 C23 178.8(3)
Cl2 Mn1 N2 C23 0.7(3)
Cl1 Mn1 N2 C23 -177.9(6)
N4 Mn1 N3 C12 156.7(3)
N1 Mn1 N3 C12 162.0(4)
Cl2 Mn1 N3 C12 -32.2(4)
Cl1 Mn1 N3 C12 63.6(3)
N2 Mn1 N3 C12 -123.4(3)
N4 Mn1 N3 C8 -14.8(4)
N1 Mn1 N3 C8 -9.5(3)
Cl2 Mn1 N3 C8 156.3(3)
Cl1 Mn1 N3 C8 -107.9(3)
N2 Mn1 N3 C8 65.1(3)
N3 Mn1 N4 C17 -149.0(3)
N1 Mn1 N4 C17 -154.3(4)
Cl2 Mn1 N4 C17 40.1(4)
Cl1 Mn1 N4 C17 -54.9(3)
N2 Mn1 N4 C17 131.8(3)
N3 Mn1 N4 C13 12.0(4)
N1 Mn1 N4 C13 6.7(3)
Cl2 Mn1 N4 C13 -158.9(3)
Cl1 Mn1 N4 C13 106.2(3)
N2 Mn1 N4 C13 -67.2(3)
C22 N1 C1 C8 76.9(4)
C6 N1 C1 C8 -163.0(3)
Mn1 N1 C1 C8 -39.5(4)
C22 N1 C1 C2 -161.6(4)
C6 N1 C1 C2 -41.5(5)
Mn1 N1 C1 C2 82.0(4)
N1 C1 C2 C18 170.7(4)
C8 C1 C2 C18 -68.0(4)
N1 C1 C2 C7 48.8(5)
C8 C1 C2 C7 170.1(3)
N1 C1 C2 C3 -68.4(5)
C8 C1 C2 C3 52.8(5)
C4 N2 C3 C2 58.7(5)
C23 N2 C3 C2 173.5(4)
Mn1 N2 C3 C2 -67.9(4)
C18 C2 C3 N2 -177.8(4)
C7 C2 C3 N2 -60.2(5)
C1 C2 C3 N2 59.7(5)
C3 N2 C4 C5 -57.5(5)
C23 N2 C4 C5 -172.0(4)
Mn1 N2 C4 C5 70.4(4)
N2 C4 C5 C7 59.0(5)
N2 C4 C5 C20 178.2(4)
N2 C4 C5 C6 -60.2(5)
C22 N1 C6 C13 -73.2(4)
C1 N1 C6 C13 167.1(3)
Mn1 N1 C6 C13 43.2(4)
C22 N1 C6 C5 163.1(3)
C1 N1 C6 C5 43.3(5)
Mn1 N1 C6 C5 -80.6(4)
C7 C5 C6 N1 -52.0(5)
C20 C5 C6 N1 -169.7(3)
C4 C5 C6 N1 66.0(5)
C7 C5 C6 C13 -174.0(3)
C20 C5 C6 C13 68.4(4)
C4 C5 C6 C13 -55.9(5)
C20 C5 C7 O1 -8.1(6)
C4 C5 C7 O1 112.4(5)
C6 C5 C7 O1 -123.9(5)
C20 C5 C7 C2 177.2(4)
C4 C5 C7 C2 -62.3(4)
C6 C5 C7 C2 61.3(4)
C18 C2 C7 O1 3.2(6)
C3 C2 C7 O1 -112.3(5)
C1 C2 C7 O1 125.0(5)
C18 C2 C7 C5 177.9(4)
C3 C2 C7 C5 62.4(4)
C1 C2 C7 C5 -60.3(4)
C12 N3 C8 C9 0.0(6)
Mn1 N3 C8 C9 171.7(3)
C12 N3 C8 C1 178.2(4)
Mn1 N3 C8 C1 -10.1(5)
N1 C1 C8 N3 34.4(5)
C2 C1 C8 N3 -90.4(4)
N1 C1 C8 C9 -147.4(4)
C2 C1 C8 C9 87.8(5)
N3 C8 C9 C10 -0.1(7)
C1 C8 C9 C10 -178.2(4)
C8 C9 C10 C11 0.0(7)
C9 C10 C11 C12 0.2(7)
C8 N3 C12 C11 0.2(7)
Mn1 N3 C12 C11 -171.4(3)
C10 C11 C12 N3 -0.3(7)
C17 N4 C13 C14 0.2(7)
Mn1 N4 C13 C14 -161.2(4)
C17 N4 C13 C6 177.6(4)
Mn1 N4 C13 C6 16.2(5)
N1 C6 C13 N4 -40.8(5)
C5 C6 C13 N4 84.7(5)
N1 C6 C13 C14 136.5(4)
C5 C6 C13 C14 -98.0(5)
N4 C13 C14 C15 -0.3(7)
C6 C13 C14 C15 -177.5(5)
C13 C14 C15 C16 0.5(8)
C14 C15 C16 C17 -0.7(8)
C13 N4 C17 C16 -0.4(7)
Mn1 N4 C17 C16 160.5(4)
C15 C16 C17 N4 0.7(8)
C19 O3 C18 O2 0.2(7)
C19 O3 C18 C2 178.8(4)
C7 C2 C18 O2 -111.8(5)
C3 C2 C18 O2 2.1(6)
C1 C2 C18 O2 126.8(5)
C7 C2 C18 O3 69.6(5)
C3 C2 C18 O3 -176.5(4)
C1 C2 C18 O3 -51.8(5)
C21 O5 C20 O4 1.4(7)
C21 O5 C20 C5 -179.0(4)
C7 C5 C20 O4 -70.0(6)
C4 C5 C20 O4 173.0(4)
C6 C5 C20 O4 46.7(6)
C7 C5 C20 O5 110.4(4)
C4 C5 C20 O5 -6.6(5)
C6 C5 C20 O5 -132.9(4)
C35 C33 C34 C32 11.8(19)
C35 C32 C34 C33 -10.1(16)
C34 C33 C35 O31 91.6(16)
C34 C33 C35 C32 -10.5(17)
C32 C34 C35 C33 -169.0(17)
C33 C34 C35 O31 -104.6(16)
C32 C34 C35 O31 86.4(13)
C33 C34 C35 C32 169.0(17)
C34 C32 C35 C33 10.7(17)
C34 C32 C35 O31 -100.4(15)
